data_1557456
loop_
_publ_author_name
'Tezuka, Noriyuki'
'Hirano, Keiichi'
'Peel, Andrew J.'
'Wheatley, Andrew E. H.'
'Miyamoto, Kazunori'
'Uchiyama, Masanobu'

_publ_section_title
;
 Lipshutz-type bis(amido)argentates for directed ortho argentation
;
_journal_issue 7
_journal_name_full 'Chemical Science'
_journal_page_first 1855
_journal_page_last 1861
_journal_paper_doi 10.1039/C9SC06060J
_journal_volume 11
_journal_year 2020
_chemical_formula_moiety 'C46 H88 Ag2 Li4 N6 O2'
_chemical_formula_sum 'C46 H88 Ag2 Li4 N6 O2'
_chemical_formula_weight 1000.72
_space_group_crystal_system triclinic
_space_group_IT_number 2
_space_group_name_Hall '-P 1'
_space_group_name_H-M_alt 'P -1'
_atom_sites_solution_hydrogens geom
_audit_creation_method SHELXL-2016/6
_audit_update_record
;
2019-05-30 deposited with the CCDC.	2020-01-03 downloaded from the CCDC.
;
_cell_angle_alpha 86.881(2)
_cell_angle_beta 79.282(2)
_cell_angle_gamma 83.876(2)
_cell_formula_units_Z 1
_cell_length_a 8.3861(3)
_cell_length_b 11.5994(4)
_cell_length_c 14.0500(5)
_cell_measurement_reflns_used 9905
_cell_measurement_temperature 180(2)
_cell_measurement_theta_max 66.6
_cell_measurement_theta_min 3.203
_cell_volume 1334.35(8)
_computing_cell_refinement 'SAINT (Bruker, 2016)'
_computing_data_collection 'APEX3 (Bruker, 2016)'
_computing_data_reduction SAINT
_computing_molecular_graphics 'Mercury (Macrae et al., 2008)'
_computing_publication_material 'SHELXL-2016/6 (Sheldrick, 2016)'
_computing_structure_refinement 'SHELXL-2016/6 (Sheldrick, 2016)'
_computing_structure_solution 'SHELXT 2014/5 (Sheldrick, 2014)'
_diffrn_ambient_temperature 180(2)
_diffrn_measured_fraction_theta_full 0.988
_diffrn_measured_fraction_theta_max 0.988
_diffrn_measurement_device_type 'Bruker D8-QUEST PHOTON-100'
_diffrn_measurement_method 'Thin slice \w and \f scans'
_diffrn_radiation_source 'Incoatec I\mS Cu microsource'
_diffrn_radiation_type CuK\a
_diffrn_radiation_wavelength 1.54184
_diffrn_reflns_av_R_equivalents 0.0325
_diffrn_reflns_av_unetI/netI 0.0336
_diffrn_reflns_Laue_measured_fraction_full 0.988
_diffrn_reflns_Laue_measured_fraction_max 0.988
_diffrn_reflns_limit_h_max 9
_diffrn_reflns_limit_h_min -9
_diffrn_reflns_limit_k_max 13
_diffrn_reflns_limit_k_min -13
_diffrn_reflns_limit_l_max 16
_diffrn_reflns_limit_l_min -16
_diffrn_reflns_number 14620
_diffrn_reflns_point_group_measured_fraction_full 0.988
_diffrn_reflns_point_group_measured_fraction_max 0.988
_diffrn_reflns_theta_full 66.637
_diffrn_reflns_theta_max 66.637
_diffrn_reflns_theta_min 3.203
_exptl_absorpt_coefficient_mu 6.165
_exptl_absorpt_correction_T_max 0.7528
_exptl_absorpt_correction_T_min 0.5959
_exptl_absorpt_correction_type multi-scan
_exptl_absorpt_process_details
;
multi-scan from symmetry-related measurements 'SADABS (Bruker, 2016)' 

;
_exptl_crystal_colour colourless
_exptl_crystal_density_diffrn 1.245
_exptl_crystal_description block
_exptl_crystal_F_000 528
_exptl_crystal_size_max 0.103
_exptl_crystal_size_mid 0.080
_exptl_crystal_size_min 0.050
_refine_diff_density_max 0.486
_refine_diff_density_min -0.377
_refine_diff_density_rms 0.068
_refine_ls_extinction_method none
_refine_ls_goodness_of_fit_ref 1.077
_refine_ls_hydrogen_treatment constr
_refine_ls_matrix_type full
_refine_ls_number_parameters 307
_refine_ls_number_reflns 4655
_refine_ls_number_restraints 256
_refine_ls_restrained_S_all 1.084
_refine_ls_R_factor_all 0.0330
_refine_ls_R_factor_gt 0.0272
_refine_ls_shift/su_max 0.001
_refine_ls_shift/su_mean 0.000
_refine_ls_structure_factor_coef Fsqd
_refine_ls_weighting_details 'w=1/[\s^2^(Fo^2^)+(0.0286P)^2^+0.8500P] where P=(Fo^2^+2Fc^2^)/3'
_refine_ls_weighting_scheme calc
_refine_ls_wR_factor_gt 0.0633
_refine_ls_wR_factor_ref 0.0673
_reflns_Friedel_coverage 0.000
_reflns_number_gt 4220
_reflns_number_total 4655
_reflns_threshold_expression 'I > 2\s(I)'
_cod_data_source_file c9sc06060j2.cif
_cod_data_source_block aw1709
_cod_depositor_comments 'Adding full bibliography for 1557456--1557459.cif.'
_cod_database_code 1557456
_shelx_shelxl_version_number 2016/6
_shelx_space_group_comment
;
The symmetry employed for this shelxl refinement is uniquely defined
by the following loop, which should always be used as a source of
symmetry information in preference to the above space-group names.
They are only intended as comments.
;
_shelx_estimated_absorpt_t_min 0.569
_shelx_estimated_absorpt_t_max 0.748

loop_
_space_group_symop_operation_xyz
'x, y, z'
'-x, -y, -z'

loop_
_atom_site_label
_atom_site_type_symbol
_atom_site_fract_x
_atom_site_fract_y
_atom_site_fract_z
_atom_site_U_iso_or_equiv
_atom_site_adp_type
_atom_site_occupancy
_atom_site_site_symmetry_order
_atom_site_calc_flag
_atom_site_refinement_flags_posn
_atom_site_refinement_flags_adp
_atom_site_refinement_flags_occupancy
_atom_site_disorder_assembly
_atom_site_disorder_group
Ag1 Ag 0.72661(2) 0.39434(2) 0.22530(2) 0.02509(7) Uani 1 1 d . . . . .
N1 N 0.7666(3) 0.54671(18) 0.29255(15) 0.0236(5) Uani 1 1 d . . . . .
C1 C 0.7042(4) 0.6546(2) 0.2441(2) 0.0349(7) Uani 1 1 d . . . . .
C2 C 0.7756(5) 0.6680(3) 0.1350(2) 0.0591(10) Uani 1 1 d . . . . .
H2A H 0.764639 0.597416 0.102466 0.089 Uiso 1 1 calc R U . . .
H2B H 0.891152 0.680587 0.126718 0.089 Uiso 1 1 calc R U . . .
H2C H 0.716268 0.734528 0.106625 0.089 Uiso 1 1 calc R U . . .
C3 C 0.5210(4) 0.6509(3) 0.2527(3) 0.0527(9) Uani 1 1 d . . . . .
H3A H 0.470041 0.646151 0.321276 0.079 Uiso 1 1 calc R U . . .
H3B H 0.500339 0.582769 0.220207 0.079 Uiso 1 1 calc R U . . .
H3C H 0.474725 0.721392 0.222058 0.079 Uiso 1 1 calc R U . . .
C4 C 0.7313(4) 0.7615(3) 0.2969(3) 0.0442(8) Uani 1 1 d . . . . .
H4A H 0.699423 0.832401 0.259620 0.053 Uiso 1 1 calc R U . . .
H4B H 0.659603 0.762996 0.361397 0.053 Uiso 1 1 calc R U . . .
C5 C 0.9061(5) 0.7630(3) 0.3097(3) 0.0497(9) Uani 1 1 d . . . . .
H5A H 0.977952 0.769067 0.245604 0.060 Uiso 1 1 calc R U . . .
H5B H 0.916020 0.831068 0.347052 0.060 Uiso 1 1 calc R U . . .
C6 C 0.9572(4) 0.6527(3) 0.3631(2) 0.0435(8) Uani 1 1 d . . . . .
H6A H 0.892499 0.651867 0.429619 0.052 Uiso 1 1 calc R U . . .
H6B H 1.073435 0.651836 0.368245 0.052 Uiso 1 1 calc R U . . .
C7 C 0.9340(4) 0.5425(3) 0.3128(2) 0.0338(7) Uani 1 1 d . . . . .
C8 C 1.0720(4) 0.5226(4) 0.2240(3) 0.0620(11) Uani 1 1 d . . . . .
H8A H 1.177320 0.510500 0.245562 0.093 Uiso 1 1 calc R U . . .
H8B H 1.070701 0.590711 0.179594 0.093 Uiso 1 1 calc R U . . .
H8C H 1.055402 0.454090 0.190604 0.093 Uiso 1 1 calc R U . . .
C9 C 0.9535(5) 0.4387(3) 0.3836(3) 0.0525(9) Uani 1 1 d . . . . .
H9A H 1.062812 0.432685 0.399919 0.079 Uiso 1 1 calc R U . . .
H9B H 0.938747 0.367375 0.353298 0.079 Uiso 1 1 calc R U . . .
H9C H 0.871501 0.449724 0.442721 0.079 Uiso 1 1 calc R U . . .
Li1 Li 0.6148(7) 0.5151(4) 0.4125(4) 0.0439(14) Uani 1 1 d . . . . .
Li2 Li 0.5133(7) 0.2156(5) 0.2862(4) 0.0434(13) Uani 1 1 d . . . . .
N2 N 0.6750(3) 0.23809(18) 0.16676(15) 0.0244(5) Uani 1 1 d . . . . .
C10 C 0.5960(4) 0.2651(2) 0.0807(2) 0.0315(6) Uani 1 1 d . . . . .
C11 C 0.6867(5) 0.3444(3) 0.0024(2) 0.0503(9) Uani 1 1 d . . . . .
H11A H 0.708476 0.414205 0.032162 0.075 Uiso 1 1 calc R U . . .
H11B H 0.619267 0.366637 -0.046877 0.075 Uiso 1 1 calc R U . . .
H11C H 0.790030 0.302987 -0.027963 0.075 Uiso 1 1 calc R U . . .
C12 C 0.4284(4) 0.3281(3) 0.1177(3) 0.0462(8) Uani 1 1 d . . . . .
H12A H 0.364549 0.277486 0.164659 0.069 Uiso 1 1 calc R U . . .
H12B H 0.371700 0.348293 0.063212 0.069 Uiso 1 1 calc R U . . .
H12C H 0.441505 0.399061 0.149147 0.069 Uiso 1 1 calc R U . . .
C13 C 0.5694(4) 0.1529(3) 0.0344(2) 0.0421(8) Uani 1 1 d . . . . .
H13A H 0.484981 0.112871 0.078862 0.051 Uiso 1 1 calc R U . . .
H13B H 0.528462 0.173212 -0.026622 0.051 Uiso 1 1 calc R U . . .
C14 C 0.7878(4) 0.0426(3) 0.1059(2) 0.0418(8) Uani 1 1 d . . . . .
H14A H 0.890752 -0.008908 0.091770 0.050 Uiso 1 1 calc R U . . .
H14B H 0.708041 -0.000272 0.151396 0.050 Uiso 1 1 calc R U . . .
C15 C 0.7237(4) 0.0708(3) 0.0130(2) 0.0476(8) Uani 1 1 d . . . . .
H15A H 0.700010 -0.001263 -0.014059 0.057 Uiso 1 1 calc R U . . .
H15B H 0.806422 0.107478 -0.035341 0.057 Uiso 1 1 calc R U . . .
C16 C 0.8195(4) 0.1507(2) 0.1550(2) 0.0326(6) Uani 1 1 d . . . . .
C17 C 0.9787(4) 0.1958(3) 0.1014(3) 0.0505(9) Uani 1 1 d . . . . .
H17A H 0.971735 0.212001 0.033070 0.076 Uiso 1 1 calc R U . . .
H17B H 1.070172 0.137073 0.106303 0.076 Uiso 1 1 calc R U . . .
H17C H 0.995827 0.267201 0.130760 0.076 Uiso 1 1 calc R U . . .
C18 C 0.8454(5) 0.1129(3) 0.2583(3) 0.0526(9) Uani 1 1 d . . . . .
H18A H 0.746733 0.081888 0.294505 0.079 Uiso 1 1 calc R U . . .
H18B H 0.868393 0.179939 0.291241 0.079 Uiso 1 1 calc R U . . .
H18C H 0.937650 0.052857 0.254811 0.079 Uiso 1 1 calc R U . . .
O1 O 0.4016(14) 0.0817(9) 0.3370(7) 0.051(3) Uani 0.450(10) 1 d D U P A 1
C19 C 0.347(2) 0.0625(11) 0.4393(7) 0.094(4) Uani 0.450(10) 1 d D U P A 1
H19A H 0.434847 0.071661 0.475446 0.113 Uiso 0.450(10) 1 calc R U P A 1
H19B H 0.251863 0.118440 0.463271 0.113 Uiso 0.450(10) 1 calc R U P A 1
C20 C 0.3016(16) -0.0536(10) 0.4512(7) 0.083(3) Uani 0.450(10) 1 d D U P A 1
H20A H 0.394486 -0.108282 0.464486 0.099 Uiso 0.450(10) 1 calc R U P A 1
H20B H 0.208886 -0.059661 0.505743 0.099 Uiso 0.450(10) 1 calc R U P A 1
C21 C 0.2592(7) -0.0771(4) 0.3678(4) 0.0976(16) Uani 0.450(10) 1 d D U P A 1
H21A H 0.139168 -0.064347 0.373880 0.117 Uiso 0.450(10) 1 calc R U P A 1
H21B H 0.293620 -0.159482 0.353038 0.117 Uiso 0.450(10) 1 calc R U P A 1
C22 C 0.3366(5) -0.0021(3) 0.2884(3) 0.0648(11) Uani 0.450(10) 1 d D U P A 1
H22A H 0.424146 -0.047014 0.244232 0.078 Uiso 0.450(10) 1 calc R U P A 1
H22B H 0.255492 0.035532 0.250652 0.078 Uiso 0.450(10) 1 calc R U P A 1
O1' O 0.3527(12) 0.1030(8) 0.3292(7) 0.056(2) Uani 0.550(10) 1 d D U P A 2
C19' C 0.2349(12) 0.1111(7) 0.4168(6) 0.071(3) Uani 0.550(10) 1 d D U P A 2
H19C H 0.138977 0.164794 0.406882 0.085 Uiso 0.550(10) 1 calc R U P A 2
H19D H 0.282755 0.140862 0.468883 0.085 Uiso 0.550(10) 1 calc R U P A 2
C20' C 0.1871(15) -0.0041(7) 0.4433(7) 0.095(3) Uani 0.550(10) 1 d D U P A 2
H20C H 0.223928 -0.032396 0.504106 0.114 Uiso 0.550(10) 1 calc R U P A 2
H20D H 0.066923 -0.002833 0.453592 0.114 Uiso 0.550(10) 1 calc R U P A 2
C21' C 0.2592(7) -0.0771(4) 0.3678(4) 0.0976(16) Uani 0.550(10) 1 d D U P A 2
H21C H 0.175714 -0.118530 0.346192 0.117 Uiso 0.550(10) 1 calc R U P A 2
H21D H 0.341693 -0.135132 0.389367 0.117 Uiso 0.550(10) 1 calc R U P A 2
C22' C 0.3366(5) -0.0021(3) 0.2884(3) 0.0648(11) Uani 0.550(10) 1 d D U P A 2
H22C H 0.444938 -0.039029 0.258533 0.078 Uiso 0.550(10) 1 calc R U P A 2
H22D H 0.268135 0.011675 0.237825 0.078 Uiso 0.550(10) 1 calc R U P A 2
N3 N 0.4509(4) 0.3898(3) 0.4683(2) 0.0634(10) Uani 1 1 d . . . . .
C23 C 0.4705(5) 0.3276(3) 0.4062(2) 0.0591(11) Uani 1 1 d . . . . .

loop_
_atom_site_aniso_label
_atom_site_aniso_U_11
_atom_site_aniso_U_22
_atom_site_aniso_U_33
_atom_site_aniso_U_23
_atom_site_aniso_U_13
_atom_site_aniso_U_12
Ag1 0.02776(12) 0.02466(11) 0.02197(11) -0.00204(7) -0.00282(7) -0.00094(7)
N1 0.0246(12) 0.0232(11) 0.0221(11) 0.0030(9) -0.0021(9) -0.0036(9)
C1 0.0452(19) 0.0260(14) 0.0365(16) 0.0047(12) -0.0157(14) -0.0052(12)
C2 0.090(3) 0.055(2) 0.0363(19) 0.0166(16) -0.0215(19) -0.016(2)
C3 0.051(2) 0.0351(18) 0.078(3) -0.0098(17) -0.0327(19) 0.0080(15)
C4 0.057(2) 0.0242(15) 0.056(2) 0.0069(14) -0.0204(17) -0.0090(14)
C5 0.061(2) 0.0390(18) 0.054(2) 0.0050(15) -0.0150(18) -0.0261(16)
C6 0.041(2) 0.0443(18) 0.051(2) -0.0038(15) -0.0182(16) -0.0113(14)
C7 0.0287(16) 0.0384(16) 0.0359(16) -0.0030(13) -0.0088(13) -0.0053(12)
C8 0.034(2) 0.079(3) 0.070(3) -0.021(2) 0.0020(18) -0.0043(18)
C9 0.063(2) 0.0406(19) 0.064(2) -0.0042(16) -0.040(2) 0.0035(16)
Li1 0.063(4) 0.037(3) 0.028(3) -0.008(2) 0.011(2) -0.020(3)
Li2 0.055(4) 0.040(3) 0.032(3) -0.009(2) 0.010(2) -0.015(2)
N2 0.0264(12) 0.0235(11) 0.0217(11) -0.0036(9) -0.0025(9) 0.0030(9)
C10 0.0391(17) 0.0295(15) 0.0278(14) -0.0043(11) -0.0113(13) -0.0007(12)
C11 0.076(3) 0.048(2) 0.0295(17) 0.0078(14) -0.0169(17) -0.0078(18)
C12 0.043(2) 0.0434(19) 0.056(2) -0.0117(16) -0.0238(16) 0.0117(15)
C13 0.048(2) 0.0450(19) 0.0368(17) -0.0109(14) -0.0153(15) -0.0026(15)
C14 0.0386(19) 0.0283(15) 0.056(2) -0.0134(14) -0.0039(15) 0.0040(13)
C15 0.055(2) 0.0423(19) 0.0454(19) -0.0211(15) -0.0037(16) -0.0024(16)
C16 0.0343(17) 0.0252(14) 0.0371(16) -0.0055(12) -0.0063(13) 0.0046(12)
C17 0.0323(19) 0.0444(19) 0.072(2) -0.0155(17) -0.0004(16) 0.0014(14)
C18 0.064(2) 0.0392(19) 0.057(2) -0.0004(16) -0.0280(18) 0.0126(16)
O1 0.065(6) 0.048(4) 0.043(4) -0.004(3) 0.000(4) -0.031(4)
C19 0.126(8) 0.095(6) 0.066(5) 0.004(5) -0.011(5) -0.045(6)
C20 0.066(6) 0.088(6) 0.092(5) 0.040(5) -0.013(5) -0.027(5)
C21 0.104(4) 0.068(3) 0.114(3) -0.005(2) 0.015(3) -0.038(3)
C22 0.063(2) 0.058(2) 0.075(2) -0.0163(19) -0.003(2) -0.0192(18)
O1' 0.066(5) 0.047(3) 0.051(4) -0.012(3) 0.008(3) -0.017(3)
C19' 0.071(5) 0.066(4) 0.070(5) -0.019(4) 0.024(4) -0.028(4)
C20' 0.089(6) 0.070(5) 0.104(5) 0.006(4) 0.035(5) -0.013(4)
C21' 0.104(4) 0.068(3) 0.114(3) -0.005(2) 0.015(3) -0.038(3)
C22' 0.063(2) 0.058(2) 0.075(2) -0.0163(19) -0.003(2) -0.0192(18)
N3 0.085(2) 0.0559(18) 0.0427(17) -0.0213(15) 0.0299(16) -0.0417(17)
C23 0.074(3) 0.056(2) 0.042(2) -0.0181(17) 0.0254(18) -0.038(2)

loop_
_atom_type_symbol
_atom_type_description
_atom_type_scat_dispersion_real
_atom_type_scat_dispersion_imag
_atom_type_scat_source
C C 0.0181 0.0091 'International Tables Vol C Tables 4.2.6.8 and 6.1.1.4'
H H 0.0000 0.0000 'International Tables Vol C Tables 4.2.6.8 and 6.1.1.4'
Li Li 0.0008 0.0003 'International Tables Vol C Tables 4.2.6.8 and 6.1.1.4'
N N 0.0311 0.0180 'International Tables Vol C Tables 4.2.6.8 and 6.1.1.4'
O O 0.0492 0.0322 'International Tables Vol C Tables 4.2.6.8 and 6.1.1.4'
Ag Ag 0.1306 4.2820 'International Tables Vol C Tables 4.2.6.8 and 6.1.1.4'

loop_
_geom_angle_atom_site_label_1
_geom_angle_atom_site_label_2
_geom_angle_atom_site_label_3
_geom_angle
_geom_angle_site_symmetry_1
_geom_angle_site_symmetry_3
_geom_angle_publ_flag
N1 Ag1 N2 176.01(8) . . ?
N1 Ag1 Li2 132.61(11) . . ?
N2 Ag1 Li2 43.41(11) . . ?
N1 Ag1 Li1 40.71(11) . . ?
N2 Ag1 Li1 135.30(11) . . ?
Li2 Ag1 Li1 91.94(14) . . ?
C7 N1 C1 116.6(2) . . ?
C7 N1 Li1 109.7(2) . . ?
C1 N1 Li1 109.4(3) . . ?
C7 N1 Ag1 112.45(16) . . ?
C1 N1 Ag1 112.34(16) . . ?
Li1 N1 Ag1 93.96(17) . . ?
N1 C1 C3 106.9(2) . . ?
N1 C1 C4 110.4(2) . . ?
C3 C1 C4 107.8(3) . . ?
N1 C1 C2 114.7(3) . . ?
C3 C1 C2 106.9(3) . . ?
C4 C1 C2 109.8(3) . . ?
C1 C2 H2A 109.5 . . ?
C1 C2 H2B 109.5 . . ?
H2A C2 H2B 109.5 . . ?
C1 C2 H2C 109.5 . . ?
H2A C2 H2C 109.5 . . ?
H2B C2 H2C 109.5 . . ?
C1 C3 H3A 109.5 . . ?
C1 C3 H3B 109.5 . . ?
H3A C3 H3B 109.5 . . ?
C1 C3 H3C 109.5 . . ?
H3A C3 H3C 109.5 . . ?
H3B C3 H3C 109.5 . . ?
C5 C4 C1 112.9(3) . . ?
C5 C4 H4A 109.0 . . ?
C1 C4 H4A 109.0 . . ?
C5 C4 H4B 109.0 . . ?
C1 C4 H4B 109.0 . . ?
H4A C4 H4B 107.8 . . ?
C6 C5 C4 109.1(3) . . ?
C6 C5 H5A 109.9 . . ?
C4 C5 H5A 109.9 . . ?
C6 C5 H5B 109.9 . . ?
C4 C5 H5B 109.9 . . ?
H5A C5 H5B 108.3 . . ?
C5 C6 C7 112.9(3) . . ?
C5 C6 H6A 109.0 . . ?
C7 C6 H6A 109.0 . . ?
C5 C6 H6B 109.0 . . ?
C7 C6 H6B 109.0 . . ?
H6A C6 H6B 107.8 . . ?
N1 C7 C9 106.3(2) . . ?
N1 C7 C6 110.9(2) . . ?
C9 C7 C6 107.9(2) . . ?
N1 C7 C8 115.3(3) . . ?
C9 C7 C8 106.7(3) . . ?
C6 C7 C8 109.3(3) . . ?
C7 C8 H8A 109.5 . . ?
C7 C8 H8B 109.5 . . ?
H8A C8 H8B 109.5 . . ?
C7 C8 H8C 109.5 . . ?
H8A C8 H8C 109.5 . . ?
H8B C8 H8C 109.5 . . ?
C7 C9 H9A 109.5 . . ?
C7 C9 H9B 109.5 . . ?
H9A C9 H9B 109.5 . . ?
C7 C9 H9C 109.5 . . ?
H9A C9 H9C 109.5 . . ?
H9B C9 H9C 109.5 . . ?
N1 Li1 N3 129.2(3) . 2_666 ?
N1 Li1 N3 138.0(3) . . ?
N3 Li1 N3 92.7(2) 2_666 . ?
N1 Li1 C23 112.7(2) . . ?
N3 Li1 C23 118.0(2) 2_666 . ?
N3 Li1 C23 25.27(11) . . ?
N1 Li1 Li1 176.2(4) . 2_666 ?
N3 Li1 Li1 47.97(16) 2_666 2_666 ?
N3 Li1 Li1 44.75(16) . 2_666 ?
C23 Li1 Li1 70.0(2) . 2_666 ?
N1 Li1 Ag1 45.34(12) . . ?
N3 Li1 Ag1 174.3(2) 2_666 . ?
N3 Li1 Ag1 92.69(18) . . ?
C23 Li1 Ag1 67.42(13) . . ?
Li1 Li1 Ag1 137.4(3) 2_666 . ?
O1 Li2 N2 130.9(4) . . ?
O1' Li2 N2 134.1(4) . . ?
O1 Li2 C23 103.8(4) . . ?
O1' Li2 C23 102.0(3) . . ?
N2 Li2 C23 123.9(3) . . ?
O1 Li2 Ag1 169.8(5) . . ?
O1' Li2 Ag1 175.4(4) . . ?
N2 Li2 Ag1 48.31(13) . . ?
C23 Li2 Ag1 75.60(17) . . ?
C16 N2 C10 116.8(2) . . ?
C16 N2 Li2 114.4(2) . . ?
C10 N2 Li2 111.9(2) . . ?
C16 N2 Ag1 111.16(16) . . ?
C10 N2 Ag1 110.74(15) . . ?
Li2 N2 Ag1 88.29(17) . . ?
N2 C10 C12 106.5(2) . . ?
N2 C10 C11 114.8(2) . . ?
C12 C10 C11 107.5(3) . . ?
N2 C10 C13 110.8(2) . . ?
C12 C10 C13 107.6(2) . . ?
C11 C10 C13 109.3(2) . . ?
C10 C11 H11A 109.5 . . ?
C10 C11 H11B 109.5 . . ?
H11A C11 H11B 109.5 . . ?
C10 C11 H11C 109.5 . . ?
H11A C11 H11C 109.5 . . ?
H11B C11 H11C 109.5 . . ?
C10 C12 H12A 109.5 . . ?
C10 C12 H12B 109.5 . . ?
H12A C12 H12B 109.5 . . ?
C10 C12 H12C 109.5 . . ?
H12A C12 H12C 109.5 . . ?
H12B C12 H12C 109.5 . . ?
C15 C13 C10 112.7(3) . . ?
C15 C13 H13A 109.1 . . ?
C10 C13 H13A 109.1 . . ?
C15 C13 H13B 109.1 . . ?
C10 C13 H13B 109.1 . . ?
H13A C13 H13B 107.8 . . ?
C15 C14 C16 113.0(3) . . ?
C15 C14 H14A 109.0 . . ?
C16 C14 H14A 109.0 . . ?
C15 C14 H14B 109.0 . . ?
C16 C14 H14B 109.0 . . ?
H14A C14 H14B 107.8 . . ?
C14 C15 C13 108.8(3) . . ?
C14 C15 H15A 109.9 . . ?
C13 C15 H15A 109.9 . . ?
C14 C15 H15B 109.9 . . ?
C13 C15 H15B 109.9 . . ?
H15A C15 H15B 108.3 . . ?
N2 C16 C14 111.4(2) . . ?
N2 C16 C17 114.9(2) . . ?
C14 C16 C17 109.6(2) . . ?
N2 C16 C18 106.0(2) . . ?
C14 C16 C18 107.4(2) . . ?
C17 C16 C18 107.0(3) . . ?
C16 C17 H17A 109.5 . . ?
C16 C17 H17B 109.5 . . ?
H17A C17 H17B 109.5 . . ?
C16 C17 H17C 109.5 . . ?
H17A C17 H17C 109.5 . . ?
H17B C17 H17C 109.5 . . ?
C16 C18 H18A 109.5 . . ?
C16 C18 H18B 109.5 . . ?
H18A C18 H18B 109.5 . . ?
C16 C18 H18C 109.5 . . ?
H18A C18 H18C 109.5 . . ?
H18B C18 H18C 109.5 . . ?
C22 O1 C19 107.2(7) . . ?
C22 O1 Li2 130.4(7) . . ?
C19 O1 Li2 121.7(7) . . ?
C20 C19 O1 106.1(8) . . ?
C20 C19 H19A 110.5 . . ?
O1 C19 H19A 110.5 . . ?
C20 C19 H19B 110.5 . . ?
O1 C19 H19B 110.5 . . ?
H19A C19 H19B 108.7 . . ?
C21 C20 C19 105.8(7) . . ?
C21 C20 H20A 110.6 . . ?
C19 C20 H20A 110.6 . . ?
C21 C20 H20B 110.6 . . ?
C19 C20 H20B 110.6 . . ?
H20A C20 H20B 108.7 . . ?
C20 C21 C22 110.2(5) . . ?
C20 C21 H21A 109.6 . . ?
C22 C21 H21A 109.6 . . ?
C20 C21 H21B 109.6 . . ?
C22 C21 H21B 109.6 . . ?
H21A C21 H21B 108.1 . . ?
O1 C22 C21 103.8(5) . . ?
O1 C22 H22A 111.0 . . ?
C21 C22 H22A 111.0 . . ?
O1 C22 H22B 111.0 . . ?
C21 C22 H22B 111.0 . . ?
H22A C22 H22B 109.0 . . ?
C22' O1' C19' 106.5(6) . . ?
C22' O1' Li2 129.3(6) . . ?
C19' O1' Li2 124.0(6) . . ?
O1' C19' C20' 107.4(6) . . ?
O1' C19' H19C 110.2 . . ?
C20' C19' H19C 110.2 . . ?
O1' C19' H19D 110.2 . . ?
C20' C19' H19D 110.2 . . ?
H19C C19' H19D 108.5 . . ?
C21' C20' C19' 108.1(6) . . ?
C21' C20' H20C 110.1 . . ?
C19' C20' H20C 110.1 . . ?
C21' C20' H20D 110.1 . . ?
C19' C20' H20D 110.1 . . ?
H20C C20' H20D 108.4 . . ?
C20' C21' C22' 106.4(5) . . ?
C20' C21' H21C 110.4 . . ?
C22' C21' H21C 110.4 . . ?
C20' C21' H21D 110.4 . . ?
C22' C21' H21D 110.4 . . ?
H21C C21' H21D 108.6 . . ?
O1' C22' C21' 106.9(5) . . ?
O1' C22' H22C 110.3 . . ?
C21' C22' H22C 110.3 . . ?
O1' C22' H22D 110.3 . . ?
C21' C22' H22D 110.3 . . ?
H22C C22' H22D 108.6 . . ?
C23 N3 Li1 170.6(3) . 2_666 ?
C23 N3 Li1 102.0(3) . . ?
Li1 N3 Li1 87.3(2) 2_666 . ?
N3 C23 Li2 177.8(3) . . ?
N3 C23 Li1 52.7(2) . . ?
Li2 C23 Li1 125.0(2) . . ?

loop_
_geom_bond_atom_site_label_1
_geom_bond_atom_site_label_2
_geom_bond_distance
_geom_bond_site_symmetry_2
_geom_bond_publ_flag
Ag1 N1 2.134(2) . ?
Ag1 N2 2.147(2) . ?
Ag1 Li2 2.874(5) . ?
Ag1 Li1 2.994(5) . ?
N1 C7 1.479(4) . ?
N1 C1 1.484(3) . ?
N1 Li1 1.957(5) . ?
C1 C3 1.524(5) . ?
C1 C4 1.536(4) . ?
C1 C2 1.545(4) . ?
C2 H2A 0.9800 . ?
C2 H2B 0.9800 . ?
C2 H2C 0.9800 . ?
C3 H3A 0.9800 . ?
C3 H3B 0.9800 . ?
C3 H3C 0.9800 . ?
C4 C5 1.512(5) . ?
C4 H4A 0.9900 . ?
C4 H4B 0.9900 . ?
C5 C6 1.511(4) . ?
C5 H5A 0.9900 . ?
C5 H5B 0.9900 . ?
C6 C7 1.540(4) . ?
C6 H6A 0.9900 . ?
C6 H6B 0.9900 . ?
C7 C9 1.534(4) . ?
C7 C8 1.544(4) . ?
C8 H8A 0.9800 . ?
C8 H8B 0.9800 . ?
C8 H8C 0.9800 . ?
C9 H9A 0.9800 . ?
C9 H9B 0.9800 . ?
C9 H9C 0.9800 . ?
Li1 N3 2.014(6) 2_666 ?
Li1 N3 2.125(6) . ?
Li1 C23 2.612(6) . ?
Li1 Li1 2.857(10) 2_666 ?
Li2 O1 1.933(11) . ?
Li2 O1' 1.967(10) . ?
Li2 N2 1.976(5) . ?
Li2 C23 2.139(6) . ?
N2 C16 1.485(3) . ?
N2 C10 1.488(3) . ?
C10 C12 1.527(4) . ?
C10 C11 1.537(4) . ?
C10 C13 1.541(4) . ?
C11 H11A 0.9800 . ?
C11 H11B 0.9800 . ?
C11 H11C 0.9800 . ?
C12 H12A 0.9800 . ?
C12 H12B 0.9800 . ?
C12 H12C 0.9800 . ?
C13 C15 1.515(4) . ?
C13 H13A 0.9900 . ?
C13 H13B 0.9900 . ?
C14 C15 1.510(5) . ?
C14 C16 1.533(4) . ?
C14 H14A 0.9900 . ?
C14 H14B 0.9900 . ?
C15 H15A 0.9900 . ?
C15 H15B 0.9900 . ?
C16 C17 1.535(4) . ?
C16 C18 1.540(4) . ?
C17 H17A 0.9800 . ?
C17 H17B 0.9800 . ?
C17 H17C 0.9800 . ?
C18 H18A 0.9800 . ?
C18 H18B 0.9800 . ?
C18 H18C 0.9800 . ?
O1 C22 1.425(10) . ?
O1 C19 1.438(11) . ?
C19 C20 1.430(11) . ?
C19 H19A 0.9900 . ?
C19 H19B 0.9900 . ?
C20 C21 1.336(10) . ?
C20 H20A 0.9900 . ?
C20 H20B 0.9900 . ?
C21 C22 1.472(6) . ?
C21 H21A 0.9900 . ?
C21 H21B 0.9900 . ?
C22 H22A 0.9900 . ?
C22 H22B 0.9900 . ?
O1' C22' 1.405(9) . ?
O1' C19' 1.429(9) . ?
C19' C20' 1.445(9) . ?
C19' H19C 0.9900 . ?
C19' H19D 0.9900 . ?
C20' C21' 1.399(9) . ?
C20' H20C 0.9900 . ?
C20' H20D 0.9900 . ?
C21' C22' 1.472(6) . ?
C21' H21C 0.9900 . ?
C21' H21D 0.9900 . ?
C22' H22C 0.9900 . ?
C22' H22D 0.9900 . ?
N3 C23 1.140(4) . ?
